data_4133842
loop_
_publ_author_name
'Shi, Chao'
'Ye, Le'
'Gong, Zhi-Xin'
'Ma, Jia-Jun'
'Wang, Qin-Wen'
'Jiang, Jia-Ying'
'Hua, Miao-Miao'
'Wang, Chang-Feng'
'Yu, Hui'
'Zhang, Yi'
'Ye, Heng-Yun'

_publ_section_title
;
 Two-Dimensional Organic-Inorganic Hybrid Rare-Earth Double Perovskite
 Ferroelectrics.
;
_journal_name_full 'Journal of the American Chemical Society'
_journal_paper_doi 10.1021/jacs.9b11697
_journal_year 2019
_chemical_formula_sum 'C14 H34 Ce0.5 K0.5 N12 O12'
_chemical_formula_weight 652.14
_space_group_crystal_system triclinic
_space_group_IT_number 2
_space_group_name_Hall '-P 1'
_space_group_name_H-M_alt 'P -1'
_atom_sites_solution_hydrogens geom
_audit_creation_method SHELXL-2014/7
_cell_angle_alpha 91.6924(15)
_cell_angle_beta 108.7105(17)
_cell_angle_gamma 90.5772(15)
_cell_formula_units_Z 2
_cell_length_a 9.79844(18)
_cell_length_b 9.81368(18)
_cell_length_c 13.7967(3)
_cell_measurement_reflns_used 13099
_cell_measurement_temperature 293(2)
_cell_measurement_theta_max 31.6450
_cell_measurement_theta_min 2.0730
_cell_volume 1255.74(4)
_computing_structure_refinement 'SHELXL-2014/7 (Sheldrick, 2014)'
_diffrn_ambient_temperature 293(2)
_diffrn_measured_fraction_theta_full 0.999
_diffrn_measured_fraction_theta_max 0.812
_diffrn_measurement_device_type 'rigaku synergy'
_diffrn_radiation_type MoK\a
_diffrn_radiation_wavelength 0.71073
_diffrn_reflns_av_R_equivalents 0.0518
_diffrn_reflns_av_unetI/netI 0.0685
_diffrn_reflns_Laue_measured_fraction_full 0.999
_diffrn_reflns_Laue_measured_fraction_max 0.812
_diffrn_reflns_limit_h_max 14
_diffrn_reflns_limit_h_min -14
_diffrn_reflns_limit_k_max 14
_diffrn_reflns_limit_k_min -14
_diffrn_reflns_limit_l_max 16
_diffrn_reflns_limit_l_min -19
_diffrn_reflns_number 19281
_diffrn_reflns_point_group_measured_fraction_full 0.999
_diffrn_reflns_point_group_measured_fraction_max 0.812
_diffrn_reflns_theta_full 25.242
_diffrn_reflns_theta_max 31.779
_diffrn_reflns_theta_min 2.077
_exptl_absorpt_coefficient_mu 1.096
_exptl_absorpt_correction_T_max 1.00000
_exptl_absorpt_correction_T_min 0.88981
_exptl_absorpt_correction_type multi-scan
_exptl_crystal_colour colorless
_exptl_crystal_density_diffrn 1.725
_exptl_crystal_description block
_exptl_crystal_F_000 673
_refine_diff_density_max 1.826
_refine_diff_density_min -0.781
_refine_diff_density_rms 0.111
_refine_ls_extinction_method none
_refine_ls_goodness_of_fit_ref 1.038
_refine_ls_hydrogen_treatment constr
_refine_ls_matrix_type full
_refine_ls_number_parameters 357
_refine_ls_number_reflns 6968
_refine_ls_number_restraints 0
_refine_ls_restrained_S_all 1.038
_refine_ls_R_factor_all 0.0440
_refine_ls_R_factor_gt 0.0426
_refine_ls_shift/su_max 0.007
_refine_ls_shift/su_mean 0.000
_refine_ls_structure_factor_coef Fsqd
_refine_ls_weighting_details 'w=1/[\s^2^(Fo^2^)+(0.0559P)^2^] where P=(Fo^2^+2Fc^2^)/3'
_refine_ls_weighting_scheme calc
_refine_ls_wR_factor_gt 0.0893
_refine_ls_wR_factor_ref 0.0900
_reflns_Friedel_coverage 0.000
_reflns_number_gt 6744
_reflns_number_total 6968
_reflns_threshold_expression 'I > 2\s(I)'
_cod_data_source_file ja9b11697_si_002.cif
_cod_data_source_block (MU)4KCe(NO3)8-T293K
_cod_original_formula_sum 'C14 H34 Ce0.50 K0.50 N12 O12'
_cod_database_code 4133842
_shelx_shelxl_version_number 2014/7
_shelx_space_group_comment
;
The symmetry employed for this shelxl refinement is uniquely defined
by the following loop, which should always be used as a source of
symmetry information in preference to the above space-group names.
They are only intended as comments.
;

loop_
_space_group_symop_operation_xyz
'x, y, z'
'-x, -y, -z'

loop_
_atom_site_label
_atom_site_type_symbol
_atom_site_fract_x
_atom_site_fract_y
_atom_site_fract_z
_atom_site_U_iso_or_equiv
_atom_site_adp_type
_atom_site_occupancy
_atom_site_site_symmetry_order
_atom_site_calc_flag
_atom_site_refinement_flags_posn
_atom_site_refinement_flags_adp
_atom_site_refinement_flags_occupancy
Ce1 Ce 0.5000 0.5000 0.5000 0.02130(6) Uani 1 2 d S . P
K2 K 1.0000 1.0000 0.5000 0.02265(12) Uani 1 2 d S . P
O3 O 0.6913(2) 0.55815(18) 0.68376(13) 0.0356(4) Uani 1 1 d . . .
O6 O 0.53545(19) 0.40200(19) 0.68419(13) 0.0356(4) Uani 1 1 d . . .
O7 O 0.3827(2) 0.6701(2) 0.59999(14) 0.0431(4) Uani 1 1 d . . .
O9 O 0.2897(2) 0.6792(2) 0.43647(15) 0.0431(4) Uani 1 1 d . . .
O11 O 0.73750(19) 0.5945(2) 0.47729(15) 0.0432(4) Uani 1 1 d . . .
N15 N 0.3163(2) 1.1585(2) 0.11630(16) 0.0362(5) Uani 1 1 d . . .
H15 H 0.3259 1.2536 0.0993 0.043 Uiso 1 1 calc R U .
O13 O 0.6086(2) 0.74730(19) 0.51980(15) 0.0440(4) Uani 1 1 d . . .
N22 N 0.3583(2) 0.9245(2) 0.07469(16) 0.0348(4) Uani 1 1 d . . .
H22 H 0.3959 0.8662 0.0306 0.042 Uiso 1 1 calc R U .
N38 N 1.1173(2) 0.5032(2) 0.75116(15) 0.0308(4) Uani 1 1 d . . .
N12 N 0.7205(3) 0.7177(3) 0.49737(18) 0.0457(6) Uani 1 1 d . . .
N37 N 1.1639(3) 0.9518(2) 0.74144(17) 0.0400(5) Uani 1 1 d . . .
N40 N 0.3785(2) 0.9925(2) 0.24980(15) 0.0311(4) Uani 1 1 d . . .
N39 N 0.2917(2) 0.7218(2) 0.52375(18) 0.0402(5) Uani 1 1 d . . .
C24 C 0.4368(3) 0.9018(3) 0.1801(2) 0.0343(5) Uani 1 1 d . . .
H24A H 0.5383 0.9226 0.1934 0.041 Uiso 1 1 calc R U .
H24B H 0.4271 0.8067 0.1946 0.041 Uiso 1 1 calc R U .
O16 O 1.2536(3) 0.8986(3) 0.81518(18) 0.0691(7) Uani 1 1 d . . .
N17 N 0.1443(2) 0.9800(2) 0.11784(18) 0.0401(5) Uani 1 1 d . . .
N4 N 0.6535(2) 0.4634(2) 0.72978(14) 0.0293(4) Uani 1 1 d . . .
N33 N 1.1450(2) 0.5640(2) 0.92881(15) 0.0321(4) Uani 1 1 d . . .
H33 H 1.1116 0.6218 0.9754 0.039 Uiso 1 1 calc R U .
O5 O 0.7297(2) 0.4304(3) 0.81486(15) 0.0562(6) Uani 1 1 d . . .
N28 N 1.3540(2) 0.5031(2) 0.88078(16) 0.0359(5) Uani 1 1 d . . .
O14 O 1.1982(3) 1.0541(2) 0.70392(19) 0.0624(6) Uani 1 1 d . . .
N26 N 1.1752(3) 0.3304(2) 0.87941(18) 0.0397(5) Uani 1 1 d . . .
H26 H 1.1616 0.2349 0.8937 0.048 Uiso 1 1 calc R U .
C32 C 1.1231(3) 0.4203(3) 0.9469(2) 0.0393(6) Uani 1 1 d . . .
H32A H 1.0214 0.4019 0.9344 0.047 Uiso 1 1 calc R U .
H32B H 1.1743 0.4014 1.0178 0.047 Uiso 1 1 calc R U .
C20 C 0.3945(3) 1.1404(2) 0.2228(2) 0.0365(5) Uani 1 1 d . . .
H20A H 0.3573 1.2007 0.2650 0.044 Uiso 1 1 calc R U .
H20B H 0.4955 1.1633 0.2364 0.044 Uiso 1 1 calc R U .
C21 C 0.2059(3) 0.8924(3) 0.0545(2) 0.0414(6) Uani 1 1 d . . .
H21A H 0.1945 0.7976 0.0689 0.050 Uiso 1 1 calc R U .
H21B H 0.1540 0.9049 -0.0173 0.050 Uiso 1 1 calc R U .
O15 O 1.0420(2) 0.8996(3) 0.7034(2) 0.0630(6) Uani 1 1 d . . .
C18 C 0.2189(3) 0.9580(3) 0.2240(2) 0.0398(6) Uani 1 1 d . . .
H18A H 0.2067 0.8634 0.2386 0.048 Uiso 1 1 calc R U .
H18B H 0.1782 1.0146 0.2662 0.048 Uiso 1 1 calc R U .
C36 C 1.0370(3) 0.5332(4) 0.6432(2) 0.0531(8) Uani 1 1 d . . .
H36A H 1.0520 0.6272 0.6315 0.080 Uiso 1 1 calc R U .
H36B H 0.9361 0.5152 0.6300 0.080 Uiso 1 1 calc R U .
H36C H 1.0710 0.4763 0.5983 0.080 Uiso 1 1 calc R U .
C27 C 1.3293(3) 0.3602(3) 0.8993(2) 0.0441(6) Uani 1 1 d . . .
H27A H 1.3824 0.3407 0.9697 0.053 Uiso 1 1 calc R U .
H27B H 1.3649 0.3017 0.8552 0.053 Uiso 1 1 calc R U .
C23 C 0.3743(3) 1.0683(3) 0.0525(2) 0.0385(6) Uani 1 1 d . . .
H23A H 0.4754 1.0905 0.0656 0.046 Uiso 1 1 calc R U .
H23B H 0.3235 1.0827 -0.0193 0.046 Uiso 1 1 calc R U .
C16 C 0.1637(3) 1.1233(3) 0.0959(2) 0.0436(6) Uani 1 1 d . . .
H16A H 0.1109 1.1389 0.0247 0.052 Uiso 1 1 calc R U .
H16B H 0.1247 1.1819 0.1380 0.052 Uiso 1 1 calc R U .
C35 C 1.2991(3) 0.5903(3) 0.9478(2) 0.0380(6) Uani 1 1 d . . .
H35A H 1.3520 0.5733 1.0187 0.046 Uiso 1 1 calc R U .
H35B H 1.3145 0.6853 0.9358 0.046 Uiso 1 1 calc R U .
C29 C 1.2788(3) 0.5322(3) 0.77568(19) 0.0359(5) Uani 1 1 d . . .
H29A H 1.3157 0.4762 0.7310 0.043 Uiso 1 1 calc R U .
H29B H 1.2947 0.6271 0.7638 0.043 Uiso 1 1 calc R U .
C37 C 0.4582(4) 0.9692(3) 0.3588(2) 0.0545(8) Uani 1 1 d . . .
H37A H 0.4479 0.8751 0.3729 0.082 Uiso 1 1 calc R U .
H37B H 0.4200 1.0257 0.4015 0.082 Uiso 1 1 calc R U .
H37C H 0.5584 0.9917 0.3726 0.082 Uiso 1 1 calc R U .
O18 O 0.2103(3) 0.8078(3) 0.5358(3) 0.0892(10) Uani 1 1 d . . .
C34 C 1.0657(3) 0.5940(3) 0.82432(19) 0.0326(5) Uani 1 1 d . . .
H34A H 1.0804 0.6892 0.8125 0.039 Uiso 1 1 calc R U .
H34B H 0.9636 0.5779 0.8117 0.039 Uiso 1 1 calc R U .
C31 C 1.0963(3) 0.3553(3) 0.7741(2) 0.0394(6) Uani 1 1 d . . .
H31A H 0.9947 0.3356 0.7609 0.047 Uiso 1 1 calc R U .
H31B H 1.1300 0.2957 0.7295 0.047 Uiso 1 1 calc R U .
O17 O 0.8063(3) 0.8047(4) 0.4954(3) 0.1111(14) Uani 1 1 d . . .

loop_
_atom_site_aniso_label
_atom_site_aniso_U_11
_atom_site_aniso_U_22
_atom_site_aniso_U_33
_atom_site_aniso_U_23
_atom_site_aniso_U_13
_atom_site_aniso_U_12
Ce1 0.02062(9) 0.02076(9) 0.02233(9) 0.00175(6) 0.00653(6) 0.00074(6)
K2 0.0179(3) 0.0179(3) 0.0313(3) 0.0040(2) 0.0065(2) -0.0008(2)
O3 0.0392(9) 0.0324(9) 0.0334(9) 0.0030(7) 0.0090(7) -0.0050(7)
O6 0.0322(9) 0.0406(10) 0.0330(9) 0.0047(7) 0.0091(7) -0.0059(7)
O7 0.0472(11) 0.0453(11) 0.0382(10) -0.0034(8) 0.0161(8) 0.0053(9)
O9 0.0417(10) 0.0432(11) 0.0419(10) 0.0057(8) 0.0091(8) 0.0113(8)
O11 0.0310(9) 0.0548(13) 0.0441(10) 0.0069(9) 0.0124(8) -0.0016(8)
N15 0.0449(12) 0.0246(10) 0.0364(11) 0.0059(8) 0.0086(9) 0.0040(9)
O13 0.0505(12) 0.0303(9) 0.0477(11) 0.0039(8) 0.0108(9) -0.0011(8)
N22 0.0386(11) 0.0317(11) 0.0354(11) -0.0061(8) 0.0145(9) 0.0008(9)
N38 0.0254(9) 0.0411(11) 0.0255(9) 0.0024(8) 0.0075(7) 0.0057(8)
N12 0.0368(12) 0.0495(14) 0.0409(12) 0.0192(10) -0.0024(9) -0.0183(11)
N37 0.0424(12) 0.0424(13) 0.0353(11) -0.0005(9) 0.0129(10) 0.0030(10)
N40 0.0365(10) 0.0273(10) 0.0275(9) 0.0011(7) 0.0071(8) 0.0054(8)
N39 0.0390(11) 0.0325(11) 0.0538(14) -0.0035(10) 0.0214(10) 0.0065(9)
C24 0.0339(12) 0.0265(11) 0.0438(13) -0.0008(10) 0.0145(10) 0.0068(9)
O16 0.0654(16) 0.0778(18) 0.0504(13) 0.0208(12) -0.0018(11) -0.0008(13)
N17 0.0291(10) 0.0457(13) 0.0447(12) -0.0006(10) 0.0108(9) 0.0007(9)
N4 0.0317(10) 0.0334(10) 0.0229(9) 0.0017(7) 0.0088(7) 0.0012(8)
N33 0.0358(11) 0.0328(10) 0.0313(10) -0.0021(8) 0.0160(8) 0.0024(8)
O5 0.0556(13) 0.0735(15) 0.0279(9) 0.0167(9) -0.0038(9) -0.0065(11)
N28 0.0241(9) 0.0482(13) 0.0353(11) 0.0060(9) 0.0089(8) 0.0064(9)
O14 0.0727(16) 0.0443(13) 0.0639(15) 0.0080(11) 0.0129(12) -0.0061(11)
N26 0.0478(13) 0.0272(11) 0.0436(12) 0.0039(9) 0.0138(10) 0.0041(9)
C32 0.0444(14) 0.0416(14) 0.0370(13) 0.0047(11) 0.0197(11) -0.0004(11)
C20 0.0448(14) 0.0213(11) 0.0381(13) -0.0036(9) 0.0063(11) 0.0002(10)
C21 0.0405(14) 0.0385(14) 0.0409(14) -0.0082(11) 0.0082(11) -0.0085(11)
O15 0.0417(12) 0.0767(17) 0.0690(15) 0.0104(12) 0.0149(11) -0.0043(11)
C18 0.0397(14) 0.0422(15) 0.0448(14) 0.0042(11) 0.0233(12) 0.0036(11)
C36 0.0456(16) 0.079(2) 0.0287(13) 0.0082(13) 0.0022(12) 0.0095(15)
C27 0.0404(14) 0.0431(15) 0.0469(15) 0.0069(12) 0.0107(12) 0.0174(12)
C23 0.0463(15) 0.0361(14) 0.0363(13) 0.0029(10) 0.0178(11) -0.0026(11)
C16 0.0384(14) 0.0415(15) 0.0456(15) 0.0049(12) 0.0055(12) 0.0135(11)
C35 0.0357(13) 0.0418(14) 0.0340(13) -0.0039(10) 0.0083(10) -0.0028(11)
C29 0.0268(11) 0.0533(16) 0.0321(12) 0.0051(11) 0.0153(9) 0.0048(10)
C37 0.071(2) 0.0519(18) 0.0325(14) 0.0083(12) 0.0043(14) 0.0099(16)
O18 0.0835(19) 0.080(2) 0.110(2) -0.0002(17) 0.0379(17) 0.0553(16)
C34 0.0279(11) 0.0340(12) 0.0383(12) 0.0024(10) 0.0137(10) 0.0074(9)
C31 0.0416(14) 0.0318(13) 0.0424(14) -0.0085(10) 0.0110(11) 0.0000(11)
O17 0.0708(19) 0.090(2) 0.163(3) 0.040(2) 0.022(2) -0.0472(18)

loop_
_atom_type_symbol
_atom_type_description
_atom_type_scat_dispersion_real
_atom_type_scat_dispersion_imag
_atom_type_scat_source
C C 0.0033 0.0016 'International Tables Vol C Tables 4.2.6.8 and 6.1.1.4'
H H 0.0000 0.0000 'International Tables Vol C Tables 4.2.6.8 and 6.1.1.4'
Ce Ce -0.2486 2.6331 'International Tables Vol C Tables 4.2.6.8 and 6.1.1.4'
K K 0.2009 0.2494 'International Tables Vol C Tables 4.2.6.8 and 6.1.1.4'
N N 0.0061 0.0033 'International Tables Vol C Tables 4.2.6.8 and 6.1.1.4'
O O 0.0106 0.0060 'International Tables Vol C Tables 4.2.6.8 and 6.1.1.4'

loop_
_geom_angle_atom_site_label_1
_geom_angle_atom_site_label_2
_geom_angle_atom_site_label_3
_geom_angle
_geom_angle_site_symmetry_1
_geom_angle_site_symmetry_3
O11 Ce1 O11 180.00(9) . 2_666
O11 Ce1 O13 131.22(7) . 2_666
O11 Ce1 O13 48.78(7) 2_666 2_666
O11 Ce1 O13 48.78(7) . .
O11 Ce1 O13 131.22(7) 2_666 .
O13 Ce1 O13 180.0 2_666 .
O11 Ce1 O7 66.36(6) . 2_666
O11 Ce1 O7 113.64(6) 2_666 2_666
O13 Ce1 O7 66.58(6) 2_666 2_666
O13 Ce1 O7 113.42(6) . 2_666
O11 Ce1 O7 113.64(6) . .
O11 Ce1 O7 66.36(6) 2_666 .
O13 Ce1 O7 113.42(6) 2_666 .
O13 Ce1 O7 66.58(6) . .
O7 Ce1 O7 180.00(7) 2_666 .
O11 Ce1 O6 66.23(6) . 2_666
O11 Ce1 O6 113.77(6) 2_666 2_666
O13 Ce1 O6 109.67(6) 2_666 2_666
O13 Ce1 O6 70.32(6) . 2_666
O7 Ce1 O6 71.87(6) 2_666 2_666
O7 Ce1 O6 108.13(6) . 2_666
O11 Ce1 O6 113.77(6) . .
O11 Ce1 O6 66.23(6) 2_666 .
O13 Ce1 O6 70.32(6) 2_666 .
O13 Ce1 O6 109.68(6) . .
O7 Ce1 O6 108.13(6) 2_666 .
O7 Ce1 O6 71.87(6) . .
O6 Ce1 O6 180.0 2_666 .
O11 Ce1 O3 109.27(6) . 2_666
O11 Ce1 O3 70.73(6) 2_666 2_666
O13 Ce1 O3 66.25(6) 2_666 2_666
O13 Ce1 O3 113.75(6) . 2_666
O7 Ce1 O3 71.51(6) 2_666 2_666
O7 Ce1 O3 108.49(6) . 2_666
O6 Ce1 O3 47.68(5) 2_666 2_666
O6 Ce1 O3 132.32(5) . 2_666
O11 Ce1 O3 70.73(6) . .
O11 Ce1 O3 109.27(6) 2_666 .
O13 Ce1 O3 113.75(6) 2_666 .
O13 Ce1 O3 66.25(6) . .
O7 Ce1 O3 108.49(6) 2_666 .
O7 Ce1 O3 71.51(6) . .
O6 Ce1 O3 132.32(5) 2_666 .
O6 Ce1 O3 47.68(5) . .
O3 Ce1 O3 180.0 2_666 .
O11 Ce1 O9 69.62(6) . 2_666
O11 Ce1 O9 110.38(6) 2_666 2_666
O13 Ce1 O9 69.88(6) 2_666 2_666
O13 Ce1 O9 110.12(6) . 2_666
O7 Ce1 O9 47.86(6) 2_666 2_666
O7 Ce1 O9 132.14(6) . 2_666
O6 Ce1 O9 115.35(6) 2_666 2_666
O6 Ce1 O9 64.65(6) . 2_666
O3 Ce1 O9 115.11(6) 2_666 2_666
O3 Ce1 O9 64.90(6) . 2_666
O11 Ce1 O9 110.38(6) . .
O11 Ce1 O9 69.62(6) 2_666 .
O13 Ce1 O9 110.12(6) 2_666 .
O13 Ce1 O9 69.88(6) . .
O7 Ce1 O9 132.14(6) 2_666 .
O7 Ce1 O9 47.86(6) . .
O6 Ce1 O9 64.65(6) 2_666 .
O6 Ce1 O9 115.35(6) . .
O3 Ce1 O9 64.89(6) 2_666 .
O3 Ce1 O9 115.11(6) . .
O9 Ce1 O9 180.00(6) 2_666 .
O17 K2 O17 180.0 2_776 .
O17 K2 O18 89.67(12) 2_776 2_676
O17 K2 O18 90.33(12) . 2_676
O17 K2 O18 90.33(12) 2_776 1_655
O17 K2 O18 89.67(12) . 1_655
O18 K2 O18 180.0 2_676 1_655
O17 K2 O14 67.75(10) 2_776 .
O17 K2 O14 112.25(10) . .
O18 K2 O14 107.61(9) 2_676 .
O18 K2 O14 72.39(9) 1_655 .
O17 K2 O14 112.25(10) 2_776 2_776
O17 K2 O14 67.75(10) . 2_776
O18 K2 O14 72.39(9) 2_676 2_776
O18 K2 O14 107.61(9) 1_655 2_776
O14 K2 O14 180.0 . 2_776
O17 K2 O15 111.12(10) 2_776 .
O17 K2 O15 68.88(10) . .
O18 K2 O15 107.30(9) 2_676 .
O18 K2 O15 72.70(9) 1_655 .
O14 K2 O15 43.37(7) . .
O14 K2 O15 136.63(7) 2_776 .
O17 K2 O15 68.88(10) 2_776 2_776
O17 K2 O15 111.12(10) . 2_776
O18 K2 O15 72.70(9) 2_676 2_776
O18 K2 O15 107.30(9) 1_655 2_776
O14 K2 O15 136.63(7) . 2_776
O14 K2 O15 43.37(7) 2_776 2_776
O15 K2 O15 180.0 . 2_776
O17 K2 N37 90.54(10) 2_776 2_776
O17 K2 N37 89.46(10) . 2_776
O18 K2 N37 66.04(8) 2_676 2_776
O18 K2 N37 113.96(8) 1_655 2_776
O14 K2 N37 157.80(6) . 2_776
O14 K2 N37 22.20(6) 2_776 2_776
O15 K2 N37 157.69(6) . 2_776
O15 K2 N37 22.31(6) 2_776 2_776
O17 K2 N37 89.46(10) 2_776 .
O17 K2 N37 90.54(10) . .
O18 K2 N37 113.95(8) 2_676 .
O18 K2 N37 66.05(8) 1_655 .
O14 K2 N37 22.20(6) . .
O14 K2 N37 157.80(6) 2_776 .
O15 K2 N37 22.31(6) . .
O15 K2 N37 157.69(6) 2_776 .
N37 K2 N37 180.0 2_776 .
N4 O3 Ce1 96.53(13) . .
N4 O6 Ce1 96.66(13) . .
N39 O7 Ce1 98.27(14) . .
N39 O9 Ce1 96.82(15) . .
N12 O11 Ce1 97.01(15) . .
C20 N15 C16 109.6(2) . .
C20 N15 C23 109.6(2) . .
C16 N15 C23 108.8(2) . .
C20 N15 H15 109.6 . .
C16 N15 H15 109.6 . .
C23 N15 H15 109.6 . .
N12 O13 Ce1 96.73(15) . .
C24 N22 C21 109.7(2) . .
C24 N22 C23 109.7(2) . .
C21 N22 C23 108.9(2) . .
C24 N22 H22 109.5 . .
C21 N22 H22 109.5 . .
C23 N22 H22 109.5 . .
C36 N38 C31 111.6(2) . .
C36 N38 C29 111.1(2) . .
C31 N38 C29 108.4(2) . .
C36 N38 C34 110.4(2) . .
C31 N38 C34 108.08(19) . .
C29 N38 C34 107.16(19) . .
O17 N12 O11 121.8(4) . .
O17 N12 O13 120.7(4) . .
O11 N12 O13 117.5(2) . .
O14 N37 O15 120.0(3) . .
O14 N37 O16 119.8(3) . .
O15 N37 O16 120.1(3) . .
O14 N37 K2 62.21(15) . .
O15 N37 K2 62.97(15) . .
O16 N37 K2 154.9(2) . .
C37 N40 C18 111.5(2) . .
C37 N40 C20 111.5(2) . .
C18 N40 C20 108.5(2) . .
C37 N40 C24 110.3(2) . .
C18 N40 C24 107.41(19) . .
C20 N40 C24 107.49(19) . .
O18 N39 O9 122.4(3) . .
O18 N39 O7 120.5(3) . .
O9 N39 O7 117.1(2) . .
N22 C24 N40 109.89(19) . .
N22 C24 H24A 109.7 . .
N40 C24 H24A 109.7 . .
N22 C24 H24B 109.7 . .
N40 C24 H24B 109.7 . .
H24A C24 H24B 108.2 . .
C18 N17 C16 109.3(2) . .
C18 N17 C21 109.1(2) . .
C16 N17 C21 108.7(2) . .
O5 N4 O3 121.3(2) . .
O5 N4 O6 121.3(2) . .
O3 N4 O6 117.41(19) . .
C34 N33 C32 109.9(2) . .
C34 N33 C35 109.44(19) . .
C32 N33 C35 108.9(2) . .
C34 N33 H33 109.5 . .
C32 N33 H33 109.5 . .
C35 N33 H33 109.5 . .
C29 N28 C27 109.9(2) . .
C29 N28 C35 109.2(2) . .
C27 N28 C35 108.8(2) . .
N37 O14 K2 95.59(17) . .
C31 N26 C27 109.7(2) . .
C31 N26 C32 109.6(2) . .
C27 N26 C32 108.6(2) . .
C31 N26 H26 109.7 . .
C27 N26 H26 109.7 . .
C32 N26 H26 109.7 . .
N33 C32 N26 110.9(2) . .
N33 C32 H32A 109.5 . .
N26 C32 H32A 109.5 . .
N33 C32 H32B 109.5 . .
N26 C32 H32B 109.5 . .
H32A C32 H32B 108.0 . .
N15 C20 N40 109.75(19) . .
N15 C20 H20A 109.7 . .
N40 C20 H20A 109.7 . .
N15 C20 H20B 109.7 . .
N40 C20 H20B 109.7 . .
H20A C20 H20B 108.2 . .
N22 C21 N17 111.2(2) . .
N22 C21 H21A 109.4 . .
N17 C21 H21A 109.4 . .
N22 C21 H21B 109.4 . .
N17 C21 H21B 109.4 . .
H21A C21 H21B 108.0 . .
N37 O15 K2 94.72(17) . .
N17 C18 N40 110.4(2) . .
N17 C18 H18A 109.6 . .
N40 C18 H18A 109.6 . .
N17 C18 H18B 109.6 . .
N40 C18 H18B 109.6 . .
H18A C18 H18B 108.1 . .
N38 C36 H36A 109.5 . .
N38 C36 H36B 109.5 . .
H36A C36 H36B 109.5 . .
N38 C36 H36C 109.5 . .
H36A C36 H36C 109.5 . .
H36B C36 H36C 109.5 . .
N28 C27 N26 111.2(2) . .
N28 C27 H27A 109.4 . .
N26 C27 H27A 109.4 . .
N28 C27 H27B 109.4 . .
N26 C27 H27B 109.4 . .
H27A C27 H27B 108.0 . .
N15 C23 N22 110.8(2) . .
N15 C23 H23A 109.5 . .
N22 C23 H23A 109.5 . .
N15 C23 H23B 109.5 . .
N22 C23 H23B 109.5 . .
H23A C23 H23B 108.1 . .
N15 C16 N17 111.3(2) . .
N15 C16 H16A 109.4 . .
N17 C16 H16A 109.4 . .
N15 C16 H16B 109.4 . .
N17 C16 H16B 109.4 . .
H16A C16 H16B 108.0 . .
N33 C35 N28 111.2(2) . .
N33 C35 H35A 109.4 . .
N28 C35 H35A 109.4 . .
N33 C35 H35B 109.4 . .
N28 C35 H35B 109.4 . .
H35A C35 H35B 108.0 . .
N28 C29 N38 110.00(19) . .
N28 C29 H29A 109.7 . .
N38 C29 H29A 109.7 . .
N28 C29 H29B 109.7 . .
N38 C29 H29B 109.7 . .
H29A C29 H29B 108.2 . .
N40 C37 H37A 109.5 . .
N40 C37 H37B 109.5 . .
H37A C37 H37B 109.5 . .
N40 C37 H37C 109.5 . .
H37A C37 H37C 109.5 . .
H37B C37 H37C 109.5 . .
N39 O18 K2 162.7(3) . 1_455
N33 C34 N38 109.66(19) . .
N33 C34 H34A 109.7 . .
N38 C34 H34A 109.7 . .
N33 C34 H34B 109.7 . .
N38 C34 H34B 109.7 . .
H34A C34 H34B 108.2 . .
N26 C31 N38 110.0(2) . .
N26 C31 H31A 109.7 . .
N38 C31 H31A 109.7 . .
N26 C31 H31B 109.7 . .
N38 C31 H31B 109.7 . .
H31A C31 H31B 108.2 . .
N12 O17 K2 177.5(4) . .

loop_
_geom_bond_atom_site_label_1
_geom_bond_atom_site_label_2
_geom_bond_distance
_geom_bond_site_symmetry_2
Ce1 O11 2.6106(18) .
Ce1 O11 2.6106(18) 2_666
Ce1 O13 2.6113(18) 2_666
Ce1 O13 2.6113(18) .
Ce1 O7 2.6330(18) 2_666
Ce1 O7 2.6330(18) .
Ce1 O6 2.6623(17) 2_666
Ce1 O6 2.6624(17) .
Ce1 O3 2.6667(17) 2_666
Ce1 O3 2.6668(17) .
Ce1 O9 2.6665(19) 2_666
Ce1 O9 2.6665(19) .
K2 O17 2.669(2) 2_776
K2 O17 2.669(2) .
K2 O18 2.744(2) 2_676
K2 O18 2.744(2) 1_655
K2 O14 2.890(2) .
K2 O14 2.890(2) 2_776
K2 O15 2.907(3) .
K2 O15 2.907(3) 2_776
K2 N37 3.252(2) 2_776
K2 N37 3.252(2) .
O3 N4 1.259(3) .
O6 N4 1.262(3) .
O7 N39 1.264(3) .
O9 N39 1.257(3) .
O11 N12 1.257(3) .
N15 C20 1.440(3) .
N15 C16 1.466(4) .
N15 C23 1.472(3) .
N15 H15 0.9800 .
O13 N12 1.266(3) .
N22 C24 1.436(3) .
N22 C21 1.458(3) .
N22 C23 1.470(3) .
N22 H22 0.9800 .
N38 C36 1.484(3) .
N38 C31 1.520(3) .
N38 C29 1.530(3) .
N38 C34 1.533(3) .
N12 O17 1.199(3) .
N37 O14 1.235(3) .
N37 O15 1.239(3) .
N37 O16 1.244(3) .
N40 C37 1.481(3) .
N40 C18 1.521(3) .
N40 C20 1.528(3) .
N40 C24 1.534(3) .
N39 O18 1.211(3) .
C24 H24A 0.9700 .
C24 H24B 0.9700 .
N17 C18 1.435(4) .
N17 C16 1.470(4) .
N17 C21 1.474(4) .
N4 O5 1.227(3) .
N33 C34 1.442(3) .
N33 C32 1.465(3) .
N33 C35 1.466(3) .
N33 H33 0.9800 .
N28 C29 1.439(3) .
N28 C27 1.464(4) .
N28 C35 1.469(3) .
N26 C31 1.440(3) .
N26 C27 1.470(4) .
N26 C32 1.474(4) .
N26 H26 0.9800 .
C32 H32A 0.9700 .
C32 H32B 0.9700 .
C20 H20A 0.9700 .
C20 H20B 0.9700 .
C21 H21A 0.9700 .
C21 H21B 0.9700 .
C18 H18A 0.9700 .
C18 H18B 0.9700 .
C36 H36A 0.9600 .
C36 H36B 0.9600 .
C36 H36C 0.9600 .
C27 H27A 0.9700 .
C27 H27B 0.9700 .
C23 H23A 0.9700 .
C23 H23B 0.9700 .
C16 H16A 0.9700 .
C16 H16B 0.9700 .
C35 H35A 0.9700 .
C35 H35B 0.9700 .
C29 H29A 0.9700 .
C29 H29B 0.9700 .
C37 H37A 0.9600 .
C37 H37B 0.9600 .
C37 H37C 0.9600 .
O18 K2 2.744(2) 1_455
C34 H34A 0.9700 .
C34 H34B 0.9700 .
C31 H31A 0.9700 .
C31 H31B 0.9700 .

loop_
_geom_torsion_atom_site_label_1
_geom_torsion_atom_site_label_2
_geom_torsion_atom_site_label_3
_geom_torsion_atom_site_label_4
_geom_torsion
_geom_torsion_site_symmetry_4
Ce1 O11 N12 O17 -179.2(3) .
Ce1 O11 N12 O13 0.7(2) .
Ce1 O13 N12 O17 179.2(3) .
Ce1 O13 N12 O11 -0.7(2) .
Ce1 O9 N39 O18 -179.2(3) .
Ce1 O9 N39 O7 0.3(2) .
Ce1 O7 N39 O18 179.2(3) .
Ce1 O7 N39 O9 -0.3(2) .
C21 N22 C24 N40 -59.7(3) .
C23 N22 C24 N40 59.9(3) .
C37 N40 C24 N22 179.7(2) .
C18 N40 C24 N22 58.0(3) .
C20 N40 C24 N22 -58.6(3) .
Ce1 O3 N4 O5 165.6(2) .
Ce1 O3 N4 O6 -13.2(2) .
Ce1 O6 N4 O5 -165.5(2) .
Ce1 O6 N4 O3 13.2(2) .
O15 N37 O14 K2 -26.1(3) .
O16 N37 O14 K2 151.3(2) .
C34 N33 C32 N26 60.8(3) .
C35 N33 C32 N26 -59.0(3) .
C31 N26 C32 N33 -60.8(3) .
C27 N26 C32 N33 58.9(3) .
C16 N15 C20 N40 59.1(3) .
C23 N15 C20 N40 -60.2(3) .
C37 N40 C20 N15 179.6(2) .
C18 N40 C20 N15 -57.2(3) .
C24 N40 C20 N15 58.6(3) .
C24 N22 C21 N17 61.0(3) .
C23 N22 C21 N17 -59.1(3) .
C18 N17 C21 N22 -60.7(3) .
C16 N17 C21 N22 58.5(3) .
O14 N37 O15 K2 25.9(3) .
O16 N37 O15 K2 -151.5(2) .
C16 N17 C18 N40 -58.9(3) .
C21 N17 C18 N40 59.9(3) .
C37 N40 C18 N17 -179.4(2) .
C20 N40 C18 N17 57.4(3) .
C24 N40 C18 N17 -58.5(3) .
C29 N28 C27 N26 -60.6(3) .
C35 N28 C27 N26 58.8(3) .
C31 N26 C27 N28 60.7(3) .
C32 N26 C27 N28 -59.0(3) .
C20 N15 C23 N22 60.9(3) .
C16 N15 C23 N22 -58.9(3) .
C24 N22 C23 N15 -60.8(3) .
C21 N22 C23 N15 59.3(3) .
C20 N15 C16 N17 -61.2(3) .
C23 N15 C16 N17 58.7(3) .
C18 N17 C16 N15 60.8(3) .
C21 N17 C16 N15 -58.2(3) .
C34 N33 C35 N28 -61.2(3) .
C32 N33 C35 N28 59.0(3) .
C29 N28 C35 N33 61.1(3) .
C27 N28 C35 N33 -58.8(3) .
C27 N28 C29 N38 58.8(3) .
C35 N28 C29 N38 -60.4(3) .
C36 N38 C29 N28 179.7(2) .
C31 N38 C29 N28 -57.3(3) .
C34 N38 C29 N28 59.1(3) .
O9 N39 O18 K2 -2.1(11) 1_455
O7 N39 O18 K2 178.5(8) 1_455
C32 N33 C34 N38 -59.4(3) .
C35 N33 C34 N38 60.2(3) .
C36 N38 C34 N33 -179.9(2) .
C31 N38 C34 N33 57.8(2) .
C29 N38 C34 N33 -58.8(2) .
C27 N26 C31 N38 -59.3(3) .
C32 N26 C31 N38 59.7(3) .
C36 N38 C31 N26 -179.7(2) .
C29 N38 C31 N26 57.6(3) .
C34 N38 C31 N26 -58.2(3) .
